data_4301328
loop_
_publ_author_name
'Nicolas Louvain'
'Nicolas Mercier'
'Florent Boucher'

_publ_contact_author_address
;
Laboratoire Chimie Ingenierie Moleculaire Materiaux Angers
UMR CNRS 6501, Faculte des Sciences, 2 Bd Lavoisier, F-49045 Angers, France
;
_publ_contact_author_email nicolas.mercier@univ-angers.fr
_publ_contact_author_fax (33)2.41.73.54.05
_publ_contact_author_name 'Mercier, Nicolas'
_publ_contact_author_phone (33)2.41.73.50.83
_publ_section_title
;
\a- to \b-(dmes)BiI5 (dmes = Dimethyl(2-ethylammonium)sulfonium Dication):
Umbrella Reversal of Sulfonium in the Solid State and Short I...I
Interchain Contacts-Crystal Structures, Optical Properties, and
Theoretical Investigations of 1D Iodobismuthates
;
_journal_name_full 'Inorganic Chemistry'
_journal_page_first 879
_journal_page_last 888
_journal_paper_doi 10.1021/ic801900r
_journal_volume 48
_journal_year 2009
_chemical_absolute_configuration ad
_chemical_formula_sum 'C4 H13 Bi I5 N S'
_chemical_formula_weight 950.69
_space_group_IT_number 19
_symmetry_cell_setting orthorhombic
_symmetry_space_group_name_Hall 'P 2ac 2ab'
_symmetry_space_group_name_H-M 'P 21 21 21'
_audit_creation_date 2008-01-17T17:11:02-00:00
_audit_creation_method 'WinGX routine CIF_UPDATE'
_cell_angle_alpha 90
_cell_angle_beta 90
_cell_angle_gamma 90
_cell_formula_units_Z 4
_cell_length_a 8.5334(2)
_cell_length_b 12.7319(10)
_cell_length_c 16.195(2)
_cell_measurement_temperature 293(2)
_cell_volume 1759.5(3)
_computing_structure_refinement 'SHELXL-97 (Sheldrick, 1997)'
_diffrn_ambient_temperature 253(2)
_diffrn_detector_area_resol_mean 9
_diffrn_measured_fraction_theta_full 0.992
_diffrn_measured_fraction_theta_max 0.992
_diffrn_measurement_device '\k-geometry diffractometer'
_diffrn_measurement_device_type area_detector
_diffrn_measurement_method CCD
_diffrn_radiation_monochromator graphite
_diffrn_radiation_probe x-ray
_diffrn_radiation_type MoK\a
_diffrn_radiation_wavelength 0.71073
_diffrn_reflns_av_R_equivalents 0.0382
_diffrn_reflns_limit_h_max 10
_diffrn_reflns_limit_h_min -10
_diffrn_reflns_limit_k_max 16
_diffrn_reflns_limit_k_min -12
_diffrn_reflns_limit_l_max 20
_diffrn_reflns_limit_l_min -20
_diffrn_reflns_number 19568
_diffrn_reflns_theta_full 27.53
_diffrn_reflns_theta_max 27.53
_diffrn_reflns_theta_min 2.7
_exptl_absorpt_coefficient_mu 18.881
_exptl_absorpt_correction_T_max 0.4106
_exptl_absorpt_correction_T_min 0.2721
_exptl_absorpt_correction_type multi-scan
_exptl_crystal_colour red
_exptl_crystal_density_diffrn 3.589
_exptl_crystal_density_method 'not measured'
_exptl_crystal_description prism
_exptl_crystal_F_000 1632
_exptl_crystal_size_max 0.250
_exptl_crystal_size_mid 0.050
_exptl_crystal_size_min 0.050
_refine_diff_density_max 0.699
_refine_diff_density_min -0.681
_refine_ls_abs_structure_details 'Flack H D (1983), Acta Cryst. A39, 876-881'
_refine_ls_abs_structure_Flack 0.476(5)
_refine_ls_extinction_method none
_refine_ls_goodness_of_fit_ref 1.051
_refine_ls_hydrogen_treatment constr
_refine_ls_matrix_type full
_refine_ls_number_parameters 110
_refine_ls_number_reflns 3849
_refine_ls_number_restraints 0
_refine_ls_restrained_S_all 1.051
_refine_ls_R_factor_gt 0.031
_refine_ls_shift/su_max 0.001
_refine_ls_structure_factor_coef Fsqd
_refine_ls_weighting_details 'calc w=1/[\s^2^(Fo^2^)+(0.0065P)^2^+5.5216P] where P=(Fo^2^+2Fc^2^)/3'
_refine_ls_weighting_scheme calc
_refine_ls_wR_factor_ref 0.0446
_reflns_number_gt 3113
_reflns_number_total 3849
_reflns_threshold_expression >2sigma(I)
_cod_data_source_file ic801900r_si_001_2.cif
_cod_data_source_block 1b
_cod_database_code 4301328

loop_
_symmetry_equiv_pos_as_xyz
'x, y, z'
'-x+1/2, -y, z+1/2'
'x+1/2, -y+1/2, -z'
'-x, y+1/2, -z+1/2'

loop_
_atom_site_label
_atom_site_type_symbol
_atom_site_fract_x
_atom_site_fract_y
_atom_site_fract_z
_atom_site_U_iso_or_equiv
_atom_site_adp_type
_atom_site_occupancy
_atom_site_calc_flag
_atom_site_refinement_flags
_atom_site_disorder_group
_atom_site_disorder_assembly
Bi Bi 0.72664(3) 1.09520(2) 0.417461(19) 0.03949(8) Uani 1 d . . .
I2 I 1.00197(8) 0.97279(6) 0.35894(5) 0.0689(2) Uani 1 d . . .
I3 I 0.71380(8) 0.97306(5) 0.58021(4) 0.0734(2) Uani 1 d . . .
I5 I 0.75295(8) 1.24034(4) 0.26682(3) 0.05635(15) Uani 1 d . . .
I4 I 0.44488(7) 1.23626(6) 0.48334(4) 0.0699(2) Uani 1 d . . .
I1 I 0.50093(9) 0.95595(6) 0.33883(5) 0.0794(2) Uani 1 d . . .
S S 0.6646(4) 0.6357(3) 0.3860(2) 0.1067(12) Uani 1 d . . .
C1 C 0.7413(14) 0.7266(10) 0.2431(7) 0.095(4) Uani 1 d . . .
H1A H 0.6736 0.6773 0.2145 0.114 Uiso 1 calc R . .
H1B H 0.6746 0.7821 0.2642 0.114 Uiso 1 calc R . .
N N 0.8412(10) 0.7718(8) 0.1835(6) 0.099(3) Uani 1 d . . .
H0A H 0.7839 0.803 0.1447 0.148 Uiso 1 calc R . .
H0B H 0.8998 0.7219 0.1606 0.148 Uiso 1 calc R . .
H0C H 0.9029 0.8191 0.2076 0.148 Uiso 1 calc R . .
C4 C 0.7127(18) 0.5013(8) 0.3966(8) 0.122(5) Uani 1 d . . .
H4A H 0.6443 0.4695 0.4364 0.183 Uiso 1 calc R . .
H4B H 0.8193 0.4948 0.4149 0.183 Uiso 1 calc R . .
H4C H 0.7006 0.4667 0.3443 0.183 Uiso 1 calc R . .
C3 C 0.765(2) 0.6886(12) 0.4692(9) 0.180(8) Uani 1 d . . .
H3A H 0.7067 0.6771 0.5189 0.269 Uiso 1 calc R . .
H3B H 0.7796 0.7626 0.4609 0.269 Uiso 1 calc R . .
H3C H 0.866 0.6552 0.4739 0.269 Uiso 1 calc R . .
C2 C 0.8052(14) 0.6735(14) 0.3120(10) 0.152(7) Uani 1 d . . .
H2A H 0.8817 0.7188 0.3383 0.183 Uiso 1 calc R . .
H2B H 0.8598 0.6113 0.2928 0.183 Uiso 1 calc R . .

loop_
_atom_site_aniso_label
_atom_site_aniso_U_11
_atom_site_aniso_U_22
_atom_site_aniso_U_33
_atom_site_aniso_U_23
_atom_site_aniso_U_13
_atom_site_aniso_U_12
Bi 0.03672(14) 0.03494(15) 0.04681(16) -0.00660(15) -0.00318(16) 0.00180(14)
I2 0.0508(4) 0.0697(5) 0.0863(5) -0.0082(4) 0.0076(4) 0.0232(4)
I3 0.0869(5) 0.0687(4) 0.0646(4) 0.0236(4) -0.0022(5) 0.0003(4)
I5 0.0606(4) 0.0581(4) 0.0503(3) 0.0101(3) -0.0015(4) 0.0077(4)
I4 0.0591(4) 0.0843(5) 0.0663(4) -0.0194(4) 0.0052(3) 0.0323(4)
I1 0.0671(4) 0.0616(5) 0.1096(6) -0.0222(4) -0.0302(5) -0.0145(4)
S 0.089(2) 0.099(3) 0.132(3) 0.042(2) 0.036(2) 0.0120(19)
C1 0.069(8) 0.134(11) 0.082(8) -0.009(8) 0.005(8) 0.006(8)
N 0.076(6) 0.131(9) 0.089(7) 0.045(7) -0.006(5) -0.012(6)
C4 0.156(13) 0.051(7) 0.159(12) -0.004(7) 0.011(12) 0.007(8)
C3 0.25(2) 0.143(14) 0.147(13) -0.030(11) -0.014(17) -0.087(17)
C2 0.059(8) 0.224(18) 0.175(14) 0.098(14) 0.047(9) 0.031(9)

loop_
_atom_type_symbol
_atom_type_description
_atom_type_scat_dispersion_real
_atom_type_scat_dispersion_imag
_atom_type_scat_source
C C 0.0033 0.0016 'International Tables Vol C Tables 4.2.6.8 and 6.1.1.4'
H H 0 0 'International Tables Vol C Tables 4.2.6.8 and 6.1.1.4'
N N 0.0061 0.0033 'International Tables Vol C Tables 4.2.6.8 and 6.1.1.4'
S S 0.1246 0.1234 'International Tables Vol C Tables 4.2.6.8 and 6.1.1.4'
I I -0.4742 1.8119 'International Tables Vol C Tables 4.2.6.8 and 6.1.1.4'
Bi Bi -4.1077 10.2566 'International Tables Vol C Tables 4.2.6.8 and 6.1.1.4'

loop_
_geom_angle_atom_site_label_1
_geom_angle_atom_site_label_2
_geom_angle_atom_site_label_3
_geom_angle
_geom_angle_site_symmetry_1
_geom_angle_site_symmetry_3
_geom_angle_publ_flag
I1 Bi I2 93.68(2) . . ?
I1 Bi I3 92.50(2) . . ?
I2 Bi I3 92.09(2) . . ?
I1 Bi I5 93.86(2) . . ?
I2 Bi I5 90.25(2) . . ?
I3 Bi I5 173.07(2) . . ?
I1 Bi I4 89.45(2) . . ?
I2 Bi I4 176.82(2) . . ?
I3 Bi I4 88.34(2) . . ?
I5 Bi I4 88.97(2) . . ?
I1 Bi I4 173.31(2) . 3_576 ?
I2 Bi I4 92.90(2) . 3_576 ?
I3 Bi I4 86.02(2) . 3_576 ?
I5 Bi I4 87.34(2) . 3_576 ?
I4 Bi I4 83.981(9) . 3_576 ?
Bi I4 Bi 165.08(2) . 3_476 ?
C3 S C2 94.8(9) . . ?
C3 S C4 100.6(8) . . ?
C2 S C4 99.9(7) . . ?
N C1 C2 120.1(11) . . ?
C1 C2 S 113.8(9) . . ?

loop_
_geom_bond_atom_site_label_1
_geom_bond_atom_site_label_2
_geom_bond_distance
_geom_bond_site_symmetry_2
_geom_bond_publ_flag
Bi I1 2.9111(7) . ?
Bi I2 2.9744(7) . ?
Bi I3 3.0623(8) . ?
Bi I5 3.0687(7) . ?
Bi I4 3.1851(7) . ?
Bi I4 3.2640(7) 3_576 ?
I4 Bi 3.2640(7) 3_476 ?
S C3 1.735(15) . ?
S C2 1.762(12) . ?
S C4 1.768(11) . ?
C1 N 1.411(12) . ?
C1 C2 1.414(15) . ?
